data_2016387
loop_
_publ_author_name
'Siddiqui, Waseeq Ahmad'
'Ahmad, Saeed'
'Tariq, Muhammad Ilyas'
'Siddiqui, Hamid Latif'
'Parvez, Masood'

_publ_section_title
;<i>N</i>-(<i>X</i>-Chlorophenyl)-4-hydroxy-2-methyl-2<i>H</i>-1,2-benzothiazine-3-carboxamide
 1,1-dioxide (with <i>X</i> = 2 and 4)
;
_journal_coeditor_code GZ3109
_journal_issue 1
_journal_name_full 'Acta Crystallographica Section C'
_journal_page_first o4
_journal_page_last o6
_journal_paper_doi 10.1107/S0108270107059173
_journal_volume 64
_journal_year 2008
_chemical_formula_iupac 'C16 H13 Cl N2 O4 S'
_chemical_formula_moiety 'C16 H13 Cl N2 O4 S'
_chemical_formula_sum 'C16 H13 Cl N2 O4 S'
_chemical_formula_weight 364.79
_chemical_name_common
;
?
;
_chemical_name_systematic
;
N-(2-chlorophenyl)-4-hydroxy-2-methyl-2H-1,2-benzothiazine-3-carboxamide
1,1-dioxide
;
_space_group_IT_number 14
_symmetry_cell_setting monoclinic
_symmetry_space_group_name_Hall '-P 2ybc'
_symmetry_space_group_name_H-M 'P 1 21/c 1'
_atom_sites_solution_hydrogens geom
_atom_sites_solution_primary direct
_atom_sites_solution_secondary difmap
_cell_angle_alpha 90.00
_cell_angle_beta 106.630(12)
_cell_angle_gamma 90.00
_cell_formula_units_Z 4
_cell_length_a 7.750(2)
_cell_length_b 28.588(7)
_cell_length_c 7.5190(10)
_cell_measurement_reflns_used 6588
_cell_measurement_temperature 173(2)
_cell_measurement_theta_max 27.48
_cell_measurement_theta_min 2.85
_cell_volume 1596.2(6)
_computing_cell_refinement 'HKL DENZO (Otwinowski & Minor, 1997)'
_computing_data_collection 'COLLECT (Nonius, 1998)'
_computing_data_reduction 'SCALEPACK (Otwinowski & Minor, 1997)'
_computing_molecular_graphics 'ORTEPII (Johnson, 1976)'
_computing_publication_material 'SHELXL97 (Sheldrick, 1997)'
_computing_structure_refinement 'SHELXL97 (Sheldrick, 1997)'
_computing_structure_solution 'SAPI91 (Fan, 1991)'
_diffrn_ambient_temperature 173(2)
_diffrn_measured_fraction_theta_full 0.988
_diffrn_measured_fraction_theta_max 0.988
_diffrn_measurement_device_type 'Nonius KappaCCD'
_diffrn_measurement_method '\w and \f '
_diffrn_radiation_monochromator graphite
_diffrn_radiation_source 'fine-focus sealed tube'
_diffrn_radiation_type MoK\a
_diffrn_radiation_wavelength 0.71073
_diffrn_reflns_av_R_equivalents 0.0273
_diffrn_reflns_av_sigmaI/netI 0.0367
_diffrn_reflns_limit_h_max 10
_diffrn_reflns_limit_h_min -10
_diffrn_reflns_limit_k_max 36
_diffrn_reflns_limit_k_min -36
_diffrn_reflns_limit_l_max 9
_diffrn_reflns_limit_l_min -9
_diffrn_reflns_number 6588
_diffrn_reflns_theta_full 27.48
_diffrn_reflns_theta_max 27.48
_diffrn_reflns_theta_min 2.85
_exptl_absorpt_coefficient_mu 0.394
_exptl_absorpt_correction_T_max 0.9580
_exptl_absorpt_correction_T_min 0.9184
_exptl_absorpt_correction_type multi-scan
_exptl_absorpt_process_details '(SORTAV; Blessing, 1997)'
_exptl_crystal_colour colourless
_exptl_crystal_density_diffrn 1.518
_exptl_crystal_density_method 'not measured'
_exptl_crystal_description block
_exptl_crystal_F_000 752
_exptl_crystal_size_max 0.22
_exptl_crystal_size_mid 0.20
_exptl_crystal_size_min 0.11
_refine_diff_density_max 0.297
_refine_diff_density_min -0.372
_refine_ls_extinction_method none
_refine_ls_goodness_of_fit_ref 1.025
_refine_ls_hydrogen_treatment mixed
_refine_ls_matrix_type full
_refine_ls_number_parameters 226
_refine_ls_number_reflns 3610
_refine_ls_number_restraints 0
_refine_ls_restrained_S_all 1.025
_refine_ls_R_factor_all 0.0453
_refine_ls_R_factor_gt 0.0343
_refine_ls_shift/su_max 0.001
_refine_ls_shift/su_mean 0.000
_refine_ls_structure_factor_coef Fsqd
_refine_ls_weighting_details 'calc w = 1/[\s^2^(Fo^2^)+(0.038P)^2^+0.84P] where P=(Fo^2^+2Fc^2^)/3'
_refine_ls_weighting_scheme calc
_refine_ls_wR_factor_gt 0.0830
_refine_ls_wR_factor_ref 0.0896
_reflns_number_gt 3003
_reflns_number_total 3610
_reflns_threshold_expression I>2\s(I)
_cod_data_source_file gz3109.cif
_cod_data_source_block I
_cod_original_sg_symbol_H-M 'P 21/c'
_cod_database_code 2016387
_cod_database_fobs_code 2016387

loop_
_symmetry_equiv_pos_as_xyz
'x, y, z'
'-x, y+1/2, -z+1/2'
'-x, -y, -z'
'x, -y-1/2, z-1/2'

loop_
_atom_site_type_symbol
_atom_site_label
_atom_site_fract_x
_atom_site_fract_y
_atom_site_fract_z
_atom_site_U_iso_or_equiv
_atom_site_adp_type
_atom_site_calc_flag
_atom_site_refinement_flags
_atom_site_occupancy
Cl Cl1 -0.03713(5) 0.513339(14) 0.25279(6) 0.02656(12) Uani d . 1
S S1 0.27132(5) 0.335291(13) 0.26331(6) 0.02365(12) Uani d . 1
O O1 0.78698(15) 0.39971(4) 0.43168(17) 0.0259(3) Uani d . 1
H H1O 0.766(3) 0.4296(9) 0.412(3) 0.045(6) Uiso d . 1
O O2 0.11188(16) 0.31509(4) 0.2904(2) 0.0353(3) Uani d . 1
O O3 0.28768(17) 0.33967(4) 0.07914(17) 0.0307(3) Uani d . 1
O O4 0.62421(15) 0.47823(4) 0.34834(16) 0.0256(3) Uani d . 1
N N1 0.29741(17) 0.38784(5) 0.35629(19) 0.0216(3) Uani d . 1
N N2 0.31632(19) 0.47767(5) 0.23880(19) 0.0217(3) Uani d . 1
H H2N 0.225(3) 0.4605(7) 0.230(3) 0.034(6) Uiso d . 1
C C1 0.4624(2) 0.30573(6) 0.4002(2) 0.0229(3) Uani d . 1
C C2 0.4546(2) 0.25848(6) 0.4404(3) 0.0289(4) Uani d . 1
H H2 0.3439 0.2419 0.4034 0.035 Uiso calc R 1
C C3 0.6130(3) 0.23615(6) 0.5360(3) 0.0333(4) Uani d . 1
H H3 0.6106 0.2039 0.5651 0.040 Uiso calc R 1
C C4 0.7735(3) 0.26019(7) 0.5893(3) 0.0341(4) Uani d . 1
H H4 0.8809 0.2442 0.6526 0.041 Uiso calc R 1
C C5 0.7802(2) 0.30753(6) 0.5516(2) 0.0289(4) Uani d . 1
H H5 0.8916 0.3238 0.5899 0.035 Uiso calc R 1
C C6 0.6233(2) 0.33131(5) 0.4573(2) 0.0216(3) Uani d . 1
C C7 0.6242(2) 0.38170(6) 0.4184(2) 0.0203(3) Uani d . 1
C C8 0.4715(2) 0.40792(5) 0.3681(2) 0.0197(3) Uani d . 1
C C9 0.4778(2) 0.45735(5) 0.3193(2) 0.0196(3) Uani d . 1
C C10 0.2379(2) 0.39382(7) 0.5254(3) 0.0308(4) Uani d . 1
H H10A 0.2523 0.4266 0.5648 0.037 Uiso calc R 1
H H10B 0.3111 0.3739 0.6248 0.037 Uiso calc R 1
H H10C 0.1110 0.3849 0.4985 0.037 Uiso calc R 1
C C11 0.2843(2) 0.52450(5) 0.1801(2) 0.0202(3) Uani d . 1
C C12 0.1188(2) 0.54476(6) 0.1741(2) 0.0214(3) Uani d . 1
C C13 0.0742(2) 0.58932(6) 0.1055(2) 0.0286(4) Uani d . 1
H H13 -0.0400 0.6023 0.1006 0.034 Uiso calc R 1
C C14 0.1977(3) 0.61507(6) 0.0438(3) 0.0338(4) Uani d . 1
H H14 0.1683 0.6457 -0.0039 0.041 Uiso calc R 1
C C15 0.3640(3) 0.59591(6) 0.0520(2) 0.0304(4) Uani d . 1
H H15 0.4493 0.6138 0.0121 0.036 Uiso calc R 1
C C16 0.4073(2) 0.55074(6) 0.1180(2) 0.0251(3) Uani d . 1
H H16 0.5208 0.5377 0.1208 0.030 Uiso calc R 1

loop_
_atom_site_aniso_label
_atom_site_aniso_U_11
_atom_site_aniso_U_22
_atom_site_aniso_U_33
_atom_site_aniso_U_12
_atom_site_aniso_U_13
_atom_site_aniso_U_23
Cl1 0.0232(2) 0.0261(2) 0.0314(2) 0.00171(16) 0.00939(16) 0.00061(16)
S1 0.0187(2) 0.0158(2) 0.0334(2) -0.00090(15) 0.00256(16) -0.00131(16)
O1 0.0149(5) 0.0243(6) 0.0374(7) -0.0001(5) 0.0057(5) 0.0024(5)
O2 0.0213(6) 0.0224(6) 0.0601(9) -0.0061(5) 0.0084(6) -0.0008(6)
O3 0.0315(7) 0.0258(7) 0.0298(6) 0.0030(5) 0.0010(5) -0.0036(5)
O4 0.0191(5) 0.0216(6) 0.0350(6) -0.0036(5) 0.0059(5) 0.0019(5)
N1 0.0150(6) 0.0175(6) 0.0318(7) -0.0013(5) 0.0061(5) -0.0020(5)
N2 0.0188(7) 0.0150(6) 0.0300(7) -0.0007(5) 0.0048(6) -0.0004(5)
C1 0.0227(8) 0.0194(8) 0.0273(8) 0.0036(6) 0.0084(6) 0.0016(6)
C2 0.0317(9) 0.0194(8) 0.0379(10) 0.0007(7) 0.0134(8) 0.0025(7)
C3 0.0411(10) 0.0212(8) 0.0416(10) 0.0103(8) 0.0181(9) 0.0096(8)
C4 0.0332(10) 0.0322(10) 0.0372(10) 0.0155(8) 0.0105(8) 0.0101(8)
C5 0.0230(8) 0.0304(9) 0.0325(9) 0.0065(7) 0.0067(7) 0.0037(7)
C6 0.0213(8) 0.0203(8) 0.0236(8) 0.0045(6) 0.0072(6) 0.0007(6)
C7 0.0181(7) 0.0205(8) 0.0225(7) -0.0009(6) 0.0063(6) -0.0011(6)
C8 0.0160(7) 0.0169(7) 0.0260(8) -0.0007(6) 0.0056(6) -0.0015(6)
C9 0.0192(7) 0.0191(8) 0.0206(7) 0.0002(6) 0.0059(6) -0.0028(6)
C10 0.0237(8) 0.0330(10) 0.0396(10) -0.0028(7) 0.0155(7) -0.0057(8)
C11 0.0245(8) 0.0153(7) 0.0191(7) 0.0002(6) 0.0033(6) -0.0014(6)
C12 0.0232(8) 0.0202(8) 0.0200(7) -0.0001(6) 0.0048(6) -0.0015(6)
C13 0.0310(9) 0.0252(9) 0.0278(8) 0.0087(7) 0.0054(7) 0.0023(7)
C14 0.0428(11) 0.0217(9) 0.0351(9) 0.0049(8) 0.0085(8) 0.0086(7)
C15 0.0369(10) 0.0257(9) 0.0296(9) -0.0041(8) 0.0110(8) 0.0049(7)
C16 0.0274(8) 0.0228(8) 0.0247(8) 0.0005(7) 0.0072(7) 0.0009(7)

loop_
_atom_type_symbol
_atom_type_description
_atom_type_scat_dispersion_real
_atom_type_scat_dispersion_imag
_atom_type_scat_source
C C 0.0033 0.0016 'International Tables Vol C Tables 4.2.6.8 and 6.1.1.4'
N N 0.0061 0.0033 'International Tables Vol C Tables 4.2.6.8 and 6.1.1.4'
O O 0.0106 0.0060 'International Tables Vol C Tables 4.2.6.8 and 6.1.1.4'
S S 0.1246 0.1234 'International Tables Vol C Tables 4.2.6.8 and 6.1.1.4'
Cl Cl 0.1484 0.1585 'International Tables Vol C Tables 4.2.6.8 and 6.1.1.4'
H H 0.0000 0.0000 'International Tables Vol C Tables 4.2.6.8 and 6.1.1.4'

loop_
_geom_angle_atom_site_label_1
_geom_angle_atom_site_label_2
_geom_angle_atom_site_label_3
_geom_angle
_geom_angle_publ_flag
O2 S1 O3 119.48(8) y
O2 S1 N1 108.32(8) y
O3 S1 N1 107.29(7) y
O2 S1 C1 109.86(8) y
O3 S1 C1 108.37(8) y
N1 S1 C1 102.10(7) y
C7 O1 H1O 104.0(15) ?
C8 N1 C10 114.57(13) y
C8 N1 S1 112.82(10) y
C10 N1 S1 116.09(11) y
C9 N2 C11 127.19(14) y
C9 N2 H2N 115.4(14) ?
C11 N2 H2N 117.3(14) ?
C2 C1 C6 122.02(15) ?
C2 C1 S1 120.85(13) ?
C6 C1 S1 117.04(12) ?
C3 C2 C1 118.24(17) ?
C3 C2 H2 120.9 ?
C1 C2 H2 120.9 ?
C4 C3 C2 120.83(17) ?
C4 C3 H3 119.6 ?
C2 C3 H3 119.6 ?
C3 C4 C5 120.75(16) ?
C3 C4 H4 119.6 ?
C5 C4 H4 119.6 ?
C4 C5 C6 120.06(17) ?
C4 C5 H5 120.0 ?
C6 C5 H5 120.0 ?
C5 C6 C1 118.06(15) ?
C5 C6 C7 121.65(15) ?
C1 C6 C7 120.29(14) ?
O1 C7 C8 122.33(15) ?
O1 C7 C6 114.83(13) ?
C8 C7 C6 122.82(14) ?
C7 C8 N1 121.39(14) ?
C7 C8 C9 120.86(14) ?
N1 C8 C9 117.73(13) ?
O4 C9 N2 123.49(15) ?
O4 C9 C8 120.84(14) ?
N2 C9 C8 115.65(13) ?
N1 C10 H10A 109.5 ?
N1 C10 H10B 109.5 ?
H10A C10 H10B 109.5 ?
N1 C10 H10C 109.5 ?
H10A C10 H10C 109.5 ?
H10B C10 H10C 109.5 ?
C16 C11 C12 118.42(15) ?
C16 C11 N2 122.68(14) ?
C12 C11 N2 118.81(14) ?
C13 C12 C11 121.59(15) ?
C13 C12 Cl1 118.67(13) ?
C11 C12 Cl1 119.74(12) ?
C12 C13 C14 119.43(16) ?
C12 C13 H13 120.3 ?
C14 C13 H13 120.3 ?
C15 C14 C13 119.80(16) ?
C15 C14 H14 120.1 ?
C13 C14 H14 120.1 ?
C14 C15 C16 120.66(17) ?
C14 C15 H15 119.7 ?
C16 C15 H15 119.7 ?
C15 C16 C11 120.07(16) ?
C15 C16 H16 120.0 ?
C11 C16 H16 120.0 ?

loop_
_geom_bond_atom_site_label_1
_geom_bond_atom_site_label_2
_geom_bond_distance
_geom_bond_publ_flag
Cl1 C12 1.7395(17) y
S1 O2 1.4302(13) y
S1 O3 1.4317(14) y
S1 N1 1.6448(14) y
S1 C1 1.7589(17) y
O1 C7 1.340(2) y
O1 H1O 0.87(2) ?
O4 C9 1.245(2) y
N1 C8 1.445(2) y
N1 C10 1.482(2) y
N2 C9 1.355(2) y
N2 C11 1.409(2) y
N2 H2N 0.85(2) ?
C1 C2 1.389(2) ?
C1 C6 1.402(2) ?
C2 C3 1.388(3) ?
C2 H2 0.9500 ?
C3 C4 1.377(3) ?
C3 H3 0.9500 ?
C4 C5 1.387(3) ?
C4 H4 0.9500 ?
C5 C6 1.396(2) ?
C5 H5 0.9500 ?
C6 C7 1.470(2) ?
C7 C8 1.360(2) ?
C8 C9 1.464(2) ?
C10 H10A 0.9800 ?
C10 H10B 0.9800 ?
C10 H10C 0.9800 ?
C11 C16 1.394(2) ?
C11 C12 1.396(2) ?
C12 C13 1.381(2) ?
C13 C14 1.388(3) ?
C13 H13 0.9500 ?
C14 C15 1.385(3) ?
C14 H14 0.9500 ?
C15 C16 1.389(2) ?
C15 H15 0.9500 ?
C16 H16 0.9500 ?

loop_
_geom_hbond_atom_site_label_D
_geom_hbond_atom_site_label_H
_geom_hbond_atom_site_label_A
_geom_hbond_site_symmetry_A
_geom_hbond_distance_DH
_geom_hbond_distance_HA
_geom_hbond_distance_DA
_geom_hbond_angle_DHA
C10 H10C O1 1_455 0.98 2.45 3.366(2) 155
C4 H4 O2 4_666 0.95 2.47 3.395(2) 165
O1 H1O O4 . 0.87(2) 1.75(2) 2.563(2) 153(2)
N2 H2N N1 . 0.85(2) 2.29(2) 2.733(2) 113(2)
N2 H2N Cl1 . 0.85(2) 2.58(2) 2.953(2) 108(2)
C16 H16 O4 . 0.95 2.38 2.908(2) 115

loop_
_geom_torsion_atom_site_label_1
_geom_torsion_atom_site_label_2
_geom_torsion_atom_site_label_3
_geom_torsion_atom_site_label_4
_geom_torsion
O2 S1 N1 C8 169.01(11)
O3 S1 N1 C8 -60.74(12)
C1 S1 N1 C8 53.10(13)
O2 S1 N1 C10 33.91(14)
O3 S1 N1 C10 164.16(11)
C1 S1 N1 C10 -82.00(13)
O2 S1 C1 C2 31.19(17)
O3 S1 C1 C2 -100.97(15)
N1 S1 C1 C2 145.98(14)
O2 S1 C1 C6 -152.18(13)
O3 S1 C1 C6 75.66(14)
N1 S1 C1 C6 -37.39(15)
C6 C1 C2 C3 -1.7(3)
S1 C1 C2 C3 174.78(14)
C1 C2 C3 C4 -0.1(3)
C2 C3 C4 C5 1.2(3)
C3 C4 C5 C6 -0.5(3)
C4 C5 C6 C1 -1.2(3)
C4 C5 C6 C7 178.64(16)
C2 C1 C6 C5 2.3(2)
S1 C1 C6 C5 -174.26(13)
C2 C1 C6 C7 -177.52(15)
S1 C1 C6 C7 5.9(2)
C5 C6 C7 O1 17.7(2)
C1 C6 C7 O1 -162.40(14)
C5 C6 C7 C8 -163.91(16)
C1 C6 C7 C8 15.9(2)
O1 C7 C8 N1 -179.44(14)
C6 C7 C8 N1 2.3(2)
O1 C7 C8 C9 2.1(2)
C6 C7 C8 C9 -176.08(14)
C10 N1 C8 C7 95.02(18)
S1 N1 C8 C7 -40.79(19)
C10 N1 C8 C9 -86.52(17)
S1 N1 C8 C9 137.67(12)
C11 N2 C9 O4 -1.9(3)
C11 N2 C9 C8 179.43(14)
C7 C8 C9 O4 -10.5(2)
N1 C8 C9 O4 170.98(14)
C7 C8 C9 N2 168.20(15)
N1 C8 C9 N2 -10.3(2)
C9 N2 C11 C16 30.3(2)
C9 N2 C11 C12 -153.27(15)
C16 C11 C12 C13 1.2(2)
N2 C11 C12 C13 -175.34(15)
C16 C11 C12 Cl1 -179.29(12)
N2 C11 C12 Cl1 4.2(2)
C11 C12 C13 C14 -1.1(3)
Cl1 C12 C13 C14 179.37(13)
C12 C13 C14 C15 -0.1(3)
C13 C14 C15 C16 1.3(3)
C14 C15 C16 C11 -1.2(3)
C12 C11 C16 C15 0.0(2)
N2 C11 C16 C15 176.37(15)

loop_
_cod_related_entry_id
_cod_related_entry_database
_cod_related_entry_code
1 ChemSpider 21120600
